data_7119488
loop_
_publ_author_name
Gyandshwar
Kumar
Rao
Wendy
Pell
Ilia
Korobkov
Darrin
Richeson

_publ_section_title
;
 Electrocatalytic reduction of CO2 using Mn complexes with unconventional
 coordination environments
;
_journal_name_full Chem.Commun.
_journal_page_first 8010
_journal_volume 52
_journal_year 2016
_chemical_formula_sum 'C21 H17 Br Mn N2 O3 P'
_chemical_formula_weight 511.18
_space_group_crystal_system monoclinic
_space_group_IT_number 4
_space_group_name_Hall 'P 2yb'
_space_group_name_H-M_alt 'P 1 21 1'
_symmetry_space_group_name_Hall 'P 2yb'
_symmetry_space_group_name_H-M 'P 1 21 1'
_atom_sites_solution_hydrogens geom
_audit_creation_method SHELXL-2014/7
_audit_update_record
;
2016-05-06 deposited with the CCDC.
2016-05-31 downloaded from the CCDC.
;
_cell_angle_alpha 90
_cell_angle_beta 108.6715(16)
_cell_angle_gamma 90
_cell_formula_units_Z 2
_cell_length_a 8.3120(2)
_cell_length_b 11.1704(3)
_cell_length_c 11.8045(4)
_cell_measurement_reflns_used 7022
_cell_measurement_temperature 200(2)
_cell_measurement_theta_max 28.35
_cell_measurement_theta_min 2.58
_cell_volume 1038.34(5)
_computing_cell_refinement 'APEX II, Bruker (2009)'
_computing_data_collection 'APEX II, Bruker (2009)'
_computing_data_reduction 'XPREP, Bruker (2009)'
_computing_molecular_graphics 'SHELXTL, Bruker (2004)'
_computing_publication_material 'SHELXTL, Bruker (2004)'
_computing_structure_refinement 'SHELXL-2014/7 (Sheldrick, 2014)'
_computing_structure_solution 'SHELXS-03 (Sheldrick, 2003)'
_diffrn_ambient_temperature 200(2)
_diffrn_measured_fraction_theta_full 0.995
_diffrn_measured_fraction_theta_max 0.992
_diffrn_measurement_device_type 'Bruker APEX-II CCD'
_diffrn_measurement_method '\f and \w scans'
_diffrn_radiation_type MoK\a
_diffrn_radiation_wavelength 0.71073
_diffrn_reflns_av_R_equivalents 0.0168
_diffrn_reflns_av_unetI/netI 0.0552
_diffrn_reflns_Laue_measured_fraction_full 0.995
_diffrn_reflns_Laue_measured_fraction_max 0.992
_diffrn_reflns_limit_h_max 11
_diffrn_reflns_limit_h_min -10
_diffrn_reflns_limit_k_max 14
_diffrn_reflns_limit_k_min -14
_diffrn_reflns_limit_l_max 15
_diffrn_reflns_limit_l_min -9
_diffrn_reflns_number 8709
_diffrn_reflns_point_group_measured_fraction_full 0.997
_diffrn_reflns_point_group_measured_fraction_max 0.993
_diffrn_reflns_theta_full 25.242
_diffrn_reflns_theta_max 28.349
_diffrn_reflns_theta_min 1.821
_exptl_absorpt_coefficient_mu 2.662
_exptl_absorpt_correction_T_max 0.7457
_exptl_absorpt_correction_T_min 0.5953
_exptl_absorpt_correction_type multi-scan
_exptl_absorpt_process_details 'SADABS, Bruker (2003)'
_exptl_crystal_colour yellow
_exptl_crystal_density_diffrn 1.635
_exptl_crystal_description block
_exptl_crystal_F_000 512
_exptl_crystal_size_max 0.280
_exptl_crystal_size_mid 0.230
_exptl_crystal_size_min 0.200
_refine_diff_density_max 0.432
_refine_diff_density_min -0.268
_refine_diff_density_rms 0.049
_refine_ls_abs_structure_details
; 
 Refined as an inversion twin. 
;
_refine_ls_abs_structure_Flack 0.056(8)
_refine_ls_extinction_coef .
_refine_ls_extinction_method none
_refine_ls_goodness_of_fit_ref 0.935
_refine_ls_hydrogen_treatment constr
_refine_ls_matrix_type full
_refine_ls_number_parameters 272
_refine_ls_number_reflns 4779
_refine_ls_number_restraints 3
_refine_ls_restrained_S_all 0.937
_refine_ls_R_factor_all 0.0253
_refine_ls_R_factor_gt 0.0240
_refine_ls_shift/su_max 0.001
_refine_ls_shift/su_mean 0.000
_refine_ls_structure_factor_coef Fsqd
_refine_ls_weighting_details 'w=1/[\s^2^(Fo^2^)+(0.0088P)^2^] where P=(Fo^2^+2Fc^2^)/3'
_refine_ls_weighting_scheme calc
_refine_ls_wR_factor_gt 0.0577
_refine_ls_wR_factor_ref 0.0582
_reflns_Friedel_coverage 0.907
_reflns_Friedel_fraction_full 0.998
_reflns_Friedel_fraction_max 0.995
_reflns_number_gt 4564
_reflns_number_total 4779
_reflns_threshold_expression 'I > 2\s(I)'
_cod_data_source_file c6cc03827a2.cif
_cod_data_source_block dr171
_cod_depositor_comments
;
The following automatic conversions were performed:

'_exptl_crystal_density_meas' value 'n/a' was changed to '?' - the
value is perceived as not measured.

Automatic conversion script
Id: cif_fix_values 4624 2016-04-14 12:54:50Z antanas 
;
_cod_database_code 7119488
_shelx_shelxl_version_number 2014/7
_shelx_space_group_comment
; 
The symmetry employed for this shelxl refinement is uniquely defined 
by the following loop, which should always be used as a source of 
symmetry information in preference to the above space-group names. 
They are only intended as comments. 
;
_shelx_estimated_absorpt_t_min 0.523
_shelx_estimated_absorpt_t_max 0.618

loop_
_space_group_symop_operation_xyz
'x, y, z'
'-x, y+1/2, -z'

loop_
_atom_site_label
_atom_site_type_symbol
_atom_site_fract_x
_atom_site_fract_y
_atom_site_fract_z
_atom_site_U_iso_or_equiv
_atom_site_adp_type
_atom_site_occupancy
_atom_site_site_symmetry_order
_atom_site_calc_flag
_atom_site_refinement_flags_posn
_atom_site_refinement_flags_adp
_atom_site_refinement_flags_occupancy
_atom_site_disorder_assembly
_atom_site_disorder_group
Mn1 Mn 0.54455(6) 0.20736(4) 0.73776(4) 0.02147(11) Uani 1 1 d D . . . .
Br1 Br 0.37697(4) 0.08470(3) 0.56183(3) 0.02580(9) Uani 0.93 1 d . . P A 1
C19 C 0.6611(10) 0.3020(5) 0.8539(6) 0.0410(8) Uani 0.93 1 d D . P A 1
O1 O 0.7363(5) 0.3679(3) 0.9324(3) 0.0410(8) Uani 0.93 1 d D . P A 1
Br1' Br 0.6823(9) 0.3466(9) 0.8774(7) 0.046(2) Uani 0.07 1 d . . P A 2
O1' O 0.326(6) 0.054(4) 0.528(3) 0.0410(8) Uani 0.07 1 d D . P A 2
C19' C 0.428(7) 0.113(5) 0.613(4) 0.0410(8) Uani 0.07 1 d D . P A 2
P1 P 0.68845(10) 0.03745(7) 0.81586(7) 0.02161(16) Uani 1 1 d . . . . .
O2 O 0.2943(4) 0.1708(3) 0.8632(2) 0.0463(7) Uani 1 1 d . . . . .
O3 O 0.3368(4) 0.4105(3) 0.6065(3) 0.0491(7) Uani 1 1 d . . . . .
N1 N 0.8289(4) 0.0260(3) 0.7391(2) 0.0259(6) Uani 1 1 d . . . . .
N2 N 0.7296(3) 0.2119(3) 0.6545(2) 0.0220(5) Uani 1 1 d . . . . .
C1 C 0.8382(4) 0.1195(3) 0.6650(3) 0.0229(6) Uani 1 1 d . . . . .
C2 C 0.9598(5) 0.1206(3) 0.6055(3) 0.0314(8) Uani 1 1 d . . . . .
H2A H 1.0359 0.0552 0.6141 0.038 Uiso 1 1 calc R U . . .
C3 C 0.9682(5) 0.2163(4) 0.5348(3) 0.0351(8) Uani 1 1 d . . . . .
H3A H 1.0493 0.2173 0.4935 0.042 Uiso 1 1 calc R U . . .
C4 C 0.8574(5) 0.3114(4) 0.5242(3) 0.0338(8) Uani 1 1 d . . . . .
H4A H 0.8622 0.3792 0.4769 0.041 Uiso 1 1 calc R U . . .
C5 C 0.7404(4) 0.3050(3) 0.5842(3) 0.0266(7) Uani 1 1 d . . . . .
H5A H 0.6630 0.3696 0.5757 0.032 Uiso 1 1 calc R U . . .
C6 C 0.9639(5) -0.0642(3) 0.7698(3) 0.0367(8) Uani 1 1 d . . . . .
H6A H 0.9400 -0.1244 0.8226 0.055 Uiso 1 1 calc R U . . .
H6B H 0.9692 -0.1030 0.6965 0.055 Uiso 1 1 calc R U . . .
H6C H 1.0730 -0.0256 0.8106 0.055 Uiso 1 1 calc R U . . .
C7 C 0.5730(4) -0.1035(3) 0.7933(3) 0.0232(6) Uani 1 1 d . . . . .
C8 C 0.5867(4) -0.1874(3) 0.7094(3) 0.0259(6) Uani 1 1 d . . . . .
H8A H 0.6600 -0.1723 0.6636 0.031 Uiso 1 1 calc R U . . .
C9 C 0.4941(5) -0.2927(3) 0.6925(3) 0.0322(7) Uani 1 1 d . . . . .
H9A H 0.5051 -0.3500 0.6360 0.039 Uiso 1 1 calc R U . . .
C10 C 0.3855(5) -0.3146(3) 0.7578(3) 0.0376(8) Uani 1 1 d . . . . .
H10A H 0.3236 -0.3875 0.7473 0.045 Uiso 1 1 calc R U . . .
C11 C 0.3674(5) -0.2303(3) 0.8382(3) 0.0355(8) Uani 1 1 d . . . . .
H11A H 0.2910 -0.2446 0.8817 0.043 Uiso 1 1 calc R U . . .
C12 C 0.4595(5) -0.1253(3) 0.8559(3) 0.0296(7) Uani 1 1 d . . . . .
H12A H 0.4454 -0.0676 0.9111 0.036 Uiso 1 1 calc R U . . .
C13 C 0.8294(4) 0.0337(3) 0.9707(3) 0.0282(7) Uani 1 1 d . . . . .
C14 C 0.8132(5) -0.0443(4) 1.0579(3) 0.0384(8) Uani 1 1 d . . . . .
H14A H 0.7247 -0.1022 1.0383 0.046 Uiso 1 1 calc R U . . .
C15 C 0.9258(6) -0.0382(5) 1.1738(3) 0.0521(11) Uani 1 1 d . . . . .
H15A H 0.9141 -0.0918 1.2332 0.062 Uiso 1 1 calc R U . . .
C16 C 1.0547(6) 0.0458(5) 1.2025(4) 0.0540(12) Uani 1 1 d . . . . .
H16A H 1.1299 0.0513 1.2822 0.065 Uiso 1 1 calc R U . . .
C17 C 1.0740(6) 0.1215(4) 1.1156(4) 0.0498(11) Uani 1 1 d . . . . .
H17A H 1.1653 0.1771 1.1347 0.060 Uiso 1 1 calc R U . . .
C18 C 0.9603(5) 0.1166(3) 1.0003(3) 0.0396(9) Uani 1 1 d . . . . .
H18A H 0.9723 0.1704 0.9412 0.048 Uiso 1 1 calc R U . . .
C20 C 0.3900(5) 0.1846(3) 0.8133(3) 0.0288(7) Uani 1 1 d . . . . .
C21 C 0.4197(5) 0.3346(3) 0.6558(3) 0.0317(7) Uani 1 1 d . . . . .

loop_
_atom_site_aniso_label
_atom_site_aniso_U_11
_atom_site_aniso_U_22
_atom_site_aniso_U_33
_atom_site_aniso_U_23
_atom_site_aniso_U_13
_atom_site_aniso_U_12
Mn1 0.0234(3) 0.0186(2) 0.0257(2) -0.00109(18) 0.01241(18) 0.00031(19)
Br1 0.02338(19) 0.02675(19) 0.02728(16) -0.00443(14) 0.00810(13) -0.00216(15)
C19 0.054(2) 0.0361(14) 0.0333(16) -0.0114(14) 0.0148(14) -0.0164(14)
O1 0.054(2) 0.0361(14) 0.0333(16) -0.0114(14) 0.0148(14) -0.0164(14)
Br1' 0.033(4) 0.077(6) 0.027(4) 0.007(4) 0.011(3) -0.011(4)
O1' 0.054(2) 0.0361(14) 0.0333(16) -0.0114(14) 0.0148(14) -0.0164(14)
C19' 0.054(2) 0.0361(14) 0.0333(16) -0.0114(14) 0.0148(14) -0.0164(14)
P1 0.0222(4) 0.0199(4) 0.0243(3) 0.0008(3) 0.0096(3) -0.0012(3)
O2 0.0481(18) 0.0493(17) 0.0573(16) -0.0069(14) 0.0390(15) -0.0045(14)
O3 0.0462(18) 0.0371(16) 0.0654(18) 0.0113(15) 0.0198(15) 0.0141(14)
N1 0.0233(14) 0.0224(13) 0.0354(13) 0.0048(11) 0.0142(11) 0.0032(11)
N2 0.0213(13) 0.0225(13) 0.0222(10) 0.0006(10) 0.0069(10) -0.0009(11)
C1 0.0210(16) 0.0209(15) 0.0270(13) -0.0002(11) 0.0080(12) -0.0025(12)
C2 0.0250(18) 0.0332(19) 0.0411(17) 0.0034(14) 0.0178(15) 0.0046(14)
C3 0.0280(19) 0.045(2) 0.0398(16) 0.0095(16) 0.0216(15) 0.0021(17)
C4 0.031(2) 0.0354(19) 0.0388(16) 0.0119(15) 0.0172(15) 0.0003(15)
C5 0.0250(18) 0.0260(16) 0.0304(14) 0.0044(13) 0.0108(13) 0.0000(13)
C6 0.032(2) 0.030(2) 0.052(2) 0.0078(16) 0.0188(17) 0.0074(15)
C7 0.0267(17) 0.0189(15) 0.0240(13) 0.0037(12) 0.0081(12) -0.0018(13)
C8 0.0266(17) 0.0250(16) 0.0268(13) 0.0020(12) 0.0097(13) 0.0000(13)
C9 0.039(2) 0.0260(16) 0.0315(15) -0.0076(14) 0.0113(14) -0.0051(16)
C10 0.042(2) 0.028(2) 0.0423(18) -0.0032(15) 0.0130(17) -0.0127(16)
C11 0.037(2) 0.036(2) 0.0399(17) -0.0007(15) 0.0208(16) -0.0105(17)
C12 0.033(2) 0.0286(17) 0.0302(15) -0.0029(13) 0.0137(14) -0.0040(15)
C13 0.0267(18) 0.0271(16) 0.0284(14) -0.0006(13) 0.0057(13) 0.0045(14)
C14 0.035(2) 0.046(2) 0.0321(16) 0.0059(16) 0.0065(15) 0.0013(18)
C15 0.054(3) 0.069(3) 0.0288(16) 0.0074(19) 0.0070(18) 0.014(2)
C16 0.046(3) 0.065(3) 0.0380(19) -0.0156(19) -0.0050(18) 0.018(2)
C17 0.043(3) 0.033(2) 0.055(2) -0.0117(17) -0.0096(19) 0.0012(18)
C18 0.037(2) 0.030(2) 0.0450(18) -0.0016(15) 0.0034(16) -0.0024(15)
C20 0.0320(19) 0.0223(18) 0.0347(15) -0.0050(13) 0.0142(14) -0.0005(14)
C21 0.0314(19) 0.0255(18) 0.0432(18) -0.0020(15) 0.0188(16) 0.0002(15)

loop_
_atom_type_symbol
_atom_type_description
_atom_type_scat_dispersion_real
_atom_type_scat_dispersion_imag
_atom_type_scat_source
C C 0.0033 0.0016 'International Tables Vol C Tables 4.2.6.8 and 6.1.1.4'
H H 0.0000 0.0000 'International Tables Vol C Tables 4.2.6.8 and 6.1.1.4'
N N 0.0061 0.0033 'International Tables Vol C Tables 4.2.6.8 and 6.1.1.4'
O O 0.0106 0.0060 'International Tables Vol C Tables 4.2.6.8 and 6.1.1.4'
P P 0.1023 0.0942 'International Tables Vol C Tables 4.2.6.8 and 6.1.1.4'
Mn Mn 0.3368 0.7283 'International Tables Vol C Tables 4.2.6.8 and 6.1.1.4'
Br Br -0.2901 2.4595 'International Tables Vol C Tables 4.2.6.8 and 6.1.1.4'

loop_
_geom_angle_atom_site_label_1
_geom_angle_atom_site_label_2
_geom_angle_atom_site_label_3
_geom_angle
_geom_angle_site_symmetry_1
_geom_angle_site_symmetry_3
C19 Mn1 C20 90.1(3) . .
C20 Mn1 C19' 92.4(19) . .
C19 Mn1 C21 91.3(3) . .
C20 Mn1 C21 89.85(15) . .
C19' Mn1 C21 88(2) . .
C19 Mn1 N2 92.8(2) . .
C20 Mn1 N2 173.10(13) . .
C19' Mn1 N2 85.0(19) . .
C21 Mn1 N2 96.38(13) . .
C19 Mn1 P1 95.7(2) . .
C20 Mn1 P1 92.72(11) . .
C19' Mn1 P1 85(2) . .
C21 Mn1 P1 172.55(11) . .
N2 Mn1 P1 80.73(8) . .
C20 Mn1 Br1' 90.63(18) . .
C19' Mn1 Br1' 172.5(19) . .
C21 Mn1 Br1' 85.5(3) . .
N2 Mn1 Br1' 92.81(17) . .
P1 Mn1 Br1' 101.4(2) . .
C19 Mn1 Br1 175.8(2) . .
C20 Mn1 Br1 92.17(11) . .
C21 Mn1 Br1 85.20(11) . .
N2 Mn1 Br1 85.43(7) . .
P1 Mn1 Br1 87.73(3) . .
O1 C19 Mn1 178.3(7) . .
O1' C19' Mn1 171(6) . .
N1 P1 C7 106.13(14) . .
N1 P1 C13 101.65(15) . .
C7 P1 C13 105.42(15) . .
N1 P1 Mn1 102.05(10) . .
C7 P1 Mn1 118.60(11) . .
C13 P1 Mn1 120.62(11) . .
C1 N1 C6 118.9(3) . .
C1 N1 P1 118.0(2) . .
C6 N1 P1 121.6(2) . .
C1 N2 C5 118.1(3) . .
C1 N2 Mn1 120.8(2) . .
C5 N2 Mn1 121.0(2) . .
N2 C1 N1 117.7(3) . .
N2 C1 C2 121.0(3) . .
N1 C1 C2 121.3(3) . .
C3 C2 C1 119.8(3) . .
C2 C3 C4 119.4(3) . .
C5 C4 C3 118.2(3) . .
N2 C5 C4 123.5(3) . .
C12 C7 C8 118.8(3) . .
C12 C7 P1 119.3(2) . .
C8 C7 P1 121.8(2) . .
C9 C8 C7 120.3(3) . .
C10 C9 C8 120.2(3) . .
C11 C10 C9 119.8(3) . .
C10 C11 C12 120.5(3) . .
C11 C12 C7 120.3(3) . .
C18 C13 C14 119.2(3) . .
C18 C13 P1 115.9(3) . .
C14 C13 P1 124.9(3) . .
C13 C14 C15 120.3(4) . .
C16 C15 C14 120.0(4) . .
C17 C16 C15 120.0(4) . .
C16 C17 C18 120.1(4) . .
C13 C18 C17 120.5(4) . .
O2 C20 Mn1 178.7(3) . .
O3 C21 Mn1 176.9(3) . .

loop_
_geom_bond_atom_site_label_1
_geom_bond_atom_site_label_2
_geom_bond_distance
_geom_bond_site_symmetry_2
Mn1 C19 1.756(6) .
Mn1 C20 1.800(3) .
Mn1 C19' 1.82(3) .
Mn1 C21 1.841(4) .
Mn1 N2 2.075(2) .
Mn1 P1 2.2753(9) .
Mn1 Br1' 2.289(9) .
Mn1 Br1 2.5056(6) .
C19 O1 1.192(6) .
O1' C19' 1.27(3) .
P1 N1 1.696(3) .
P1 C7 1.819(3) .
P1 C13 1.829(3) .
O2 C20 1.142(4) .
O3 C21 1.130(5) .
N1 C1 1.380(4) .
N1 C6 1.465(5) .
N2 C1 1.350(4) .
N2 C5 1.352(4) .
C1 C2 1.404(4) .
C2 C3 1.371(5) .
C3 C4 1.385(6) .
C4 C5 1.375(5) .
C7 C12 1.394(4) .
C7 C8 1.394(4) .
C8 C9 1.385(5) .
C9 C10 1.383(5) .
C10 C11 1.379(5) .
C11 C12 1.379(5) .
C13 C18 1.386(5) .
C13 C14 1.388(5) .
C14 C15 1.390(5) .
C15 C16 1.382(7) .
C16 C17 1.378(7) .
C17 C18 1.388(6) .

loop_
_geom_torsion_atom_site_label_1
_geom_torsion_atom_site_label_2
_geom_torsion_atom_site_label_3
_geom_torsion_atom_site_label_4
_geom_torsion
_geom_torsion_site_symmetry_1
_geom_torsion_site_symmetry_2
_geom_torsion_site_symmetry_3
_geom_torsion_site_symmetry_4
C7 P1 N1 C1 131.8(3) . . . .
C13 P1 N1 C1 -118.1(3) . . . .
Mn1 P1 N1 C1 7.0(3) . . . .
C7 P1 N1 C6 -62.4(3) . . . .
C13 P1 N1 C6 47.6(3) . . . .
Mn1 P1 N1 C6 172.7(3) . . . .
C5 N2 C1 N1 178.6(3) . . . .
Mn1 N2 C1 N1 -4.1(4) . . . .
C5 N2 C1 C2 0.5(5) . . . .
Mn1 N2 C1 C2 177.8(2) . . . .
C6 N1 C1 N2 -168.9(3) . . . .
P1 N1 C1 N2 -2.8(4) . . . .
C6 N1 C1 C2 9.2(5) . . . .
P1 N1 C1 C2 175.3(3) . . . .
N2 C1 C2 C3 -0.4(5) . . . .
N1 C1 C2 C3 -178.4(3) . . . .
C1 C2 C3 C4 0.7(6) . . . .
C2 C3 C4 C5 -1.0(6) . . . .
C1 N2 C5 C4 -0.9(5) . . . .
Mn1 N2 C5 C4 -178.2(3) . . . .
C3 C4 C5 N2 1.2(6) . . . .
N1 P1 C7 C12 173.6(3) . . . .
C13 P1 C7 C12 66.3(3) . . . .
Mn1 P1 C7 C12 -72.5(3) . . . .
N1 P1 C7 C8 -10.5(3) . . . .
C13 P1 C7 C8 -117.9(3) . . . .
Mn1 P1 C7 C8 103.4(3) . . . .
C12 C7 C8 C9 -2.7(5) . . . .
P1 C7 C8 C9 -178.5(3) . . . .
C7 C8 C9 C10 0.8(5) . . . .
C8 C9 C10 C11 1.2(6) . . . .
C9 C10 C11 C12 -1.4(6) . . . .
C10 C11 C12 C7 -0.5(6) . . . .
C8 C7 C12 C11 2.5(5) . . . .
P1 C7 C12 C11 178.4(3) . . . .
N1 P1 C13 C18 53.6(3) . . . .
C7 P1 C13 C18 164.1(3) . . . .
Mn1 P1 C13 C18 -58.1(3) . . . .
N1 P1 C13 C14 -126.7(3) . . . .
C7 P1 C13 C14 -16.1(4) . . . .
Mn1 P1 C13 C14 121.6(3) . . . .
C18 C13 C14 C15 0.8(6) . . . .
P1 C13 C14 C15 -178.9(3) . . . .
C13 C14 C15 C16 -0.1(6) . . . .
C14 C15 C16 C17 -1.6(7) . . . .
C15 C16 C17 C18 2.4(7) . . . .
C14 C13 C18 C17 0.0(6) . . . .
P1 C13 C18 C17 179.8(3) . . . .
C16 C17 C18 C13 -1.7(6) . . . .
